data_4324027
loop_
_publ_author_name
'John A. Schlueter'
'Urs Geiser'
'H. Hau Wang'
'Michael L. VanZile'
'Shannon B. Fox'
'Jack M. Williams'
'Antonio Laguna'
'Mariano Laguna'
'Dieter Naumann'
'Thomas Roy'

_publ_contact_author
;
Dr. Urs Geiser
Chemistry and Materials Science Divisions
Argonne National Laboratory
9700 South Cass Avenue
Argonne, IL 60439, USA
;
_publ_contact_author_email geiser@anchx4.chm.anl.gov
_publ_contact_author_fax '(630) 252-9151'
_publ_contact_author_phone '(630) 252-3509'
_publ_section_title
;
 Electrochemical Synthesis and Crystallization of a Novel Tetraarylaurate
 Anion: Synthesis, Structure, and Physical Properties of
 (BEDT-TTF)Au(C6Cl5)4
;
_journal_name_full 'Inorganic Chemistry'
_journal_page_first 4265
_journal_page_last 4269
_journal_paper_doi 10.1021/ic970274w
_journal_volume 36
_journal_year 1997
_chemical_compound_source
;
Crystal grown by electrocrystallization
;
_chemical_formula_moiety '(C10 H8 S8)+, (C24 Au Cl20)-'
_chemical_formula_sum 'C34 H8 Au Cl20 S8'
_chemical_formula_weight 1578.85
_chemical_name_common
;
Bis(ethylenedithio)tetrathiafulvalenium Tetrakis(pentachlorophenyl)aurate(III)
;
_chemical_name_systematic ' ?'
_space_group_IT_number 14
_symmetry_cell_setting monoclinic
_symmetry_space_group_name_Hall '-P 2ybc'
_symmetry_space_group_name_H-M 'P 1 21/c 1'
_cell_angle_alpha 90
_cell_angle_beta 101.3960(10)
_cell_angle_gamma 90
_cell_formula_units_Z 4
_cell_length_a 14.7835(9)
_cell_length_b 20.2270(12)
_cell_length_c 16.7303(10)
_cell_measurement_reflns_used 8192
_cell_measurement_temperature 25
_cell_measurement_theta_max 23.26
_cell_measurement_theta_min 2.00
_cell_volume 4904.2(5)
_computing_cell_refinement 'SAINT v.4.0.5 (Siemens Co., 1996)'
_computing_data_collection 'SMART v.4.0.5 (Siemens Co., 1996)'
_computing_data_reduction 'SAINT v.4.0.5 (Siemens Co., 1996)'
_computing_molecular_graphics 'ORTEP (Johnson, 1965)'
_computing_publication_material 'Locally modified UCLA package: TABLES and PUBLIST (Strouse, 1985)'
_computing_structure_refinement 'Locally modified ORFLS (Busing & Levy, 1980)'
_computing_structure_solution
;
MULTAN-80 (Main, Fiske, Hull, Lessinger, Germain, Declercq & Woolfson, 1980)
;
_diffrn_ambient_temperature 25(2)
_diffrn_measurement_device
;
Siemens SMART diffractometer with CCD-based area detector
;
_diffrn_measurement_method 'area detector'
_diffrn_radiation_monochromator graphite
_diffrn_radiation_source 'X-ray tube'
_diffrn_radiation_type 'Mo K\a'
_diffrn_radiation_wavelength 0.71073
_diffrn_reflns_av_R_equivalents 0.058
_diffrn_reflns_limit_h_max 16
_diffrn_reflns_limit_h_min 0
_diffrn_reflns_limit_k_max 22
_diffrn_reflns_limit_k_min 0
_diffrn_reflns_limit_l_max 18
_diffrn_reflns_limit_l_min -18
_diffrn_reflns_number 18821
_diffrn_reflns_theta_max 23.26
_diffrn_reflns_theta_min 1.96
_exptl_absorpt_coefficient_mu 4.46
_exptl_absorpt_correction_T_max 0.675
_exptl_absorpt_correction_T_min 0.459
_exptl_absorpt_correction_type integration
_exptl_crystal_colour black
_exptl_crystal_density_diffrn 2.138
_exptl_crystal_description block
_exptl_crystal_F_000 3036
_exptl_crystal_size_max 0.20
_exptl_crystal_size_mid 0.11
_exptl_crystal_size_min 0.10
_refine_diff_density_max 1.34
_refine_diff_density_min -1.75
_refine_ls_extinction_coef 0.006(4)
_refine_ls_extinction_expression 'Larson (1967)'
_refine_ls_extinction_method Zachariasen
_refine_ls_goodness_of_fit_obs 1.629
_refine_ls_matrix_type full
_refine_ls_number_constraints 8
_refine_ls_number_parameters 592
_refine_ls_number_reflns 6046
_refine_ls_R_factor_obs 0.065
_refine_ls_shift/esd_max 0.15
_refine_ls_structure_factor_coef F
_refine_ls_weighting_details w=1/(\s^2^(F)+0.0004F^2^)
_refine_ls_weighting_scheme calc
_refine_ls_wR_factor_obs 0.061
_reflns_number_observed 6046
_reflns_number_total 6984
_reflns_observed_criterion 'F > 4.0 sigma(F)'
_cod_data_source_file ic970274w.cif
_cod_data_source_block 1
_cod_depositor_comments
;
The following automatic conversions were performed:

'_refine_ls_weighting_scheme' value 'calc w=1/(\s^2^(F)+0.0004F^2^)'
was changed to 'calc'. New tag '_refine_ls_weighting_details' was
created. The value of the new tag was set to
'w=1/(\s^2^(F)+0.0004F^2^)'.

Automatic conversion script
Id: cif_fix_values 3143 2015-03-26 13:38:13Z robertas 
;
_cod_original_cell_volume 4904.3(5)
_cod_database_code 4324027

loop_
_symmetry_equiv_pos_as_xyz
+x,+y,+z
-x,1/2+y,1/2-z
-x,-y,-z
+x,-1/2-y,-1/2+z

loop_
_atom_site_aniso_label
_atom_site_aniso_U_11
_atom_site_aniso_U_22
_atom_site_aniso_U_33
_atom_site_aniso_U_12
_atom_site_aniso_U_13
_atom_site_aniso_U_23
Au1 0.0471(3) 0.0432(3) 0.0366(3) -0.0038(2) 0.0117(2) 0.0004(2)
Cl22 0.082(2) 0.068(2) 0.053(2) -0.002(2) 0.012(2) 0.011(2)
Cl23 0.102(3) 0.076(3) 0.118(3) 0.006(2) 0.018(3) 0.045(2)
Cl24 0.116(3) 0.043(2) 0.194(5) -0.007(2) 0.030(3) -0.007(3)
Cl25 0.091(3) 0.080(3) 0.124(3) -0.009(2) 0.021(3) -0.052(2)
Cl26 0.073(2) 0.078(2) 0.050(2) -0.009(2) 0.013(2) -0.013(2)
Cl32 0.060(2) 0.062(2) 0.044(2) -0.0064(15) 0.0135(14) 0.0085(14)
Cl33 0.056(2) 0.107(3) 0.070(2) -0.021(2) 0.020(2) 0.002(2)
Cl34 0.052(2) 0.137(4) 0.069(2) 0.002(2) -0.003(2) -0.011(2)
Cl35 0.077(2) 0.097(3) 0.050(2) 0.012(2) -0.004(2) 0.008(2)
Cl36 0.080(2) 0.072(2) 0.044(2) -0.012(2) 0.011(2) 0.014(2)
Cl42 0.109(3) 0.074(2) 0.075(2) -0.001(2) 0.038(2) -0.012(2)
Cl43 0.334(9) 0.077(3) 0.180(6) 0.036(4) 0.151(6) -0.021(3)
Cl44 0.488(14) 0.040(3) 0.224(7) 0.001(5) 0.188(9) 0.003(3)
Cl45 0.217(6) 0.075(3) 0.115(4) -0.041(3) 0.055(4) 0.022(3)
Cl46 0.095(3) 0.074(2) 0.075(2) -0.008(2) 0.036(2) 0.013(2)
Cl52 0.070(2) 0.072(2) 0.051(2) 0.004(2) 0.019(2) -0.011(2)
Cl53 0.084(3) 0.097(3) 0.059(2) 0.000(2) -0.006(2) -0.024(2)
Cl54 0.052(2) 0.099(3) 0.080(2) -0.008(2) 0.002(2) 0.006(2)
Cl55 0.057(2) 0.085(2) 0.075(2) 0.005(2) 0.029(2) 0.004(2)
Cl56 0.064(2) 0.070(2) 0.049(2) -0.009(2) 0.0210(15) -0.012(2)
C21 0.059(7) 0.020(5) 0.072(8) 0.004(5) 0.022(6) 0.005(6)
C22 0.048(7) 0.038(7) 0.062(8) 0.002(5) 0.008(6) 0.016(6)
C23 0.042(7) 0.052(8) 0.112(12) -0.007(6) 0.027(8) 0.015(8)
C24 0.053(8) 0.044(8) 0.126(13) -0.008(7) 0.023(8) -0.001(9)
C25 0.062(8) 0.058(9) 0.063(9) -0.008(7) -0.002(7) -0.012(7)
C26 0.053(7) 0.043(7) 0.059(8) -0.005(6) 0.022(6) -0.003(6)
C31 0.054(7) 0.040(6) 0.041(6) 0.007(6) 0.005(5) 0.006(5)
C32 0.054(7) 0.042(7) 0.034(6) 0.000(5) 0.007(5) -0.007(5)
C33 0.040(7) 0.059(8) 0.047(7) -0.010(6) 0.008(5) -0.007(6)
C34 0.046(7) 0.061(8) 0.053(7) 0.009(6) 0.000(6) 0.002(6)
C35 0.059(8) 0.049(7) 0.037(6) -0.001(6) 0.000(6) 0.006(5)
C36 0.061(8) 0.048(7) 0.041(7) -0.002(6) 0.007(6) -0.001(5)
C41 0.042(6) 0.038(6) 0.022(5) -0.010(5) 0.005(4) -0.001(5)
C42 0.099(11) 0.067(9) 0.050(8) -0.006(8) 0.021(8) 0.005(7)
C43 0.18(2) 0.066(11) 0.072(11) 0.006(11) 0.044(11) -0.013(8)
C44 0.31(3) 0.049(10) 0.11(2) -0.016(14) 0.11(2) -0.022(10)
C45 0.17(2) 0.051(9) 0.067(10) -0.034(10) 0.031(10) 0.007(7)
C46 0.093(10) 0.045(8) 0.063(9) -0.003(7) 0.006(8) -0.007(6)
C51 0.048(6) 0.043(6) 0.042(6) -0.003(6) 0.015(5) 0.001(5)
C52 0.039(7) 0.058(7) 0.043(7) -0.002(6) 0.008(5) -0.006(6)
C53 0.091(10) 0.039(7) 0.044(7) 0.002(7) 0.019(7) 0.003(5)
C54 0.057(8) 0.036(7) 0.058(8) -0.011(5) 0.009(6) 0.008(5)
C55 0.055(8) 0.055(7) 0.051(7) -0.001(6) 0.017(6) -0.002(6)
C56 0.056(7) 0.043(7) 0.033(6) 0.000(5) 0.006(5) 0.004(5)
S1 0.142(4) 0.055(2) 0.094(3) -0.001(2) 0.054(3) -0.014(2)
S2 0.166(5) 0.051(2) 0.125(4) -0.002(3) 0.060(3) -0.019(2)
S3 0.126(4) 0.076(3) 0.105(3) -0.017(3) 0.032(3) -0.001(2)
S4 0.274(8) 0.069(3) 0.170(6) 0.049(4) 0.007(6) 0.000(4)
C1 0.082(10) 0.054(8) 0.097(11) -0.002(7) 0.063(10) -0.010(8)
C2 0.075(10) 0.042(8) 0.113(12) -0.008(7) 0.042(9) -0.011(7)
C3 0.120(13) 0.045(8) 0.102(12) -0.004(8) 0.042(10) -0.004(8)
C4 0.19(2) 0.11(2) 0.17(2) -0.002(14) 0.12(2) 0.057(14)
C5 0.36(4) 0.065(13) 0.15(2) 0.02(2) 0.07(2) 0.019(14)
S11 0.092(8) 0.029(5) 0.17(2) 0.006(5) 0.022(9) 0.003(8)
S12 0.111(8) 0.051(6) 0.164(12) 0.010(6) 0.065(8) 0.016(7)
S13 0.083(6) 0.047(5) 0.138(9) 0.005(4) 0.007(6) 0.034(5)
S14 0.108(8) 0.050(5) 0.191(12) 0.017(5) 0.056(8) 0.052(7)
S15 0.27(2) 0.080(7) 0.127(10) 0.024(9) -0.007(10) -0.012(7)
S16 0.169(11) 0.047(5) 0.211(14) 0.002(6) 0.069(10) -0.026(6)
S17 0.191(13) 0.092(8) 0.118(10) -0.008(8) -0.028(9) 0.037(7)
S18 0.15(2) 0.17(2) 0.26(3) 0.04(2) 0.07(2) 0.15(2)

loop_
_atom_site_label
_atom_site_fract_x
_atom_site_fract_y
_atom_site_fract_z
_atom_site_U_iso_or_equiv
_atom_site_thermal_displace_type
_atom_site_calc_flag
Au1 0.74139(3) 0.22915(2) 0.47165(3) 0.0431(2) Uani d
Cl22 0.6869(2) 0.3307(2) 0.3074(2) 0.0693(13) Uani d
Cl23 0.6936(3) 0.4823(2) 0.3085(3) 0.101(2) Uani d
Cl24 0.7447(3) 0.5592(2) 0.4719(3) 0.121(2) Uani d
Cl25 0.7864(3) 0.4820(2) 0.6364(3) 0.101(2) Uani d
Cl26 0.7864(2) 0.3309(2) 0.6371(2) 0.0683(13) Uani d
Cl32 0.9062(2) 0.28571(14) 0.3744(2) 0.0560(11) Uani d
Cl33 1.1154(2) 0.2899(2) 0.4428(2) 0.0786(14) Uani d
Cl34 1.1931(2) 0.2442(2) 0.6200(2) 0.088(2) Uani d
Cl35 1.0633(2) 0.1811(2) 0.7226(2) 0.0764(14) Uani d
Cl36 0.8539(2) 0.1749(2) 0.6566(2) 0.0665(12) Uani d
Cl42 0.8518(3) 0.1266(2) 0.3592(2) 0.087(2) Uani d
Cl43 0.8636(5) -0.0250(2) 0.3711(4) 0.199(4) Uani d
Cl44 0.7669(6) -0.1004(2) 0.4919(4) 0.254(6) Uani d
Cl45 0.6414(4) -0.0251(2) 0.5882(3) 0.139(3) Uani d
Cl46 0.6370(3) 0.1265(2) 0.5861(2) 0.0826(15) Uani d
Cl52 0.6337(2) 0.1732(2) 0.2856(2) 0.0652(12) Uani d
Cl53 0.4238(2) 0.1608(2) 0.2248(2) 0.0822(15) Uani d
Cl54 0.2889(2) 0.2029(2) 0.3345(2) 0.0786(14) Uani d
Cl55 0.3638(2) 0.2614(2) 0.5060(2) 0.0732(13) Uani d
Cl56 0.5719(2) 0.2793(2) 0.5680(2) 0.0618(11) Uani d
C21 0.7382(8) 0.3342(5) 0.4721(8) 0.052(4) Uani d
C22 0.7152(7) 0.3706(5) 0.4004(7) 0.050(4) Uani d
C23 0.7185(8) 0.4391(6) 0.3990(9) 0.070(6) Uani d
C24 0.7391(9) 0.4737(6) 0.4724(11) 0.076(6) Uani d
C25 0.7599(8) 0.4395(6) 0.5450(8) 0.063(5) Uani d
C26 0.7584(8) 0.3707(6) 0.5440(7) 0.052(4) Uani d
C31 0.8842(7) 0.2319(5) 0.5177(6) 0.046(4) Uani d
C32 0.9471(7) 0.2569(5) 0.4722(6) 0.044(4) Uani d
C33 1.0406(7) 0.2590(5) 0.5022(7) 0.050(4) Uani d
C34 1.0767(7) 0.2375(6) 0.5801(7) 0.054(4) Uani d
C35 1.0192(8) 0.2096(5) 0.6265(6) 0.050(4) Uani d
C36 0.9248(8) 0.2079(5) 0.5946(6) 0.051(4) Uani d
C41 0.7471(7) 0.1252(5) 0.4729(6) 0.035(3) Uani d
C42 0.7942(10) 0.0883(7) 0.4271(7) 0.073(6) Uani d
C43 0.8035(13) 0.0185(8) 0.4326(9) 0.107(8) Uani d
C44 0.758(2) -0.0158(8) 0.4832(11) 0.159(12) Uani d
C45 0.7041(13) 0.0185(7) 0.5265(9) 0.098(7) Uani d
C46 0.7009(9) 0.0871(6) 0.5223(8) 0.069(5) Uani d
C51 0.5983(7) 0.2247(5) 0.4262(6) 0.045(4) Uani d
C52 0.5630(7) 0.1980(5) 0.3502(6) 0.048(4) Uani d
C53 0.4690(9) 0.1904(5) 0.3213(7) 0.059(5) Uani d
C54 0.4048(8) 0.2099(5) 0.3690(7) 0.052(4) Uani d
C55 0.4381(8) 0.2358(6) 0.4452(7) 0.054(4) Uani d
C56 0.5355(7) 0.2444(5) 0.4728(6) 0.045(4) Uani d
S1 0.5242(3) 0.0428(2) 0.1213(3) 0.098(2) Uani d
S2 0.5307(4) -0.0916(2) 0.0650(3) 0.116(2) Uani d
S3 0.5831(3) 0.0058(2) 0.2969(3) 0.104(2) Uani d
S4 0.6029(6) -0.1469(3) 0.2289(4) 0.177(4) Uani d
C1 0.5112(9) -0.0105(6) 0.0399(8) 0.078(6) Uani d
C2 0.5599(9) -0.0164(6) 0.1955(9) 0.078(6) Uani d
C3 0.5647(11) -0.0794(6) 0.1692(9) 0.091(7) Uani d
C4 0.5392(15) -0.0683(10) 0.3381(13) 0.159(11) Uani d
C5 0.579(2) -0.1312(9) 0.3214(14) 0.20(2) Uani d
S11 -0.0488(11) 0.0426(6) -0.1856(10) 0.100(6) Uani d
S12 -0.0165(8) -0.0936(5) -0.1332(9) 0.110(5) Uani d
S13 -0.0043(6) 0.0853(4) 0.0168(7) 0.092(4) Uani d
S14 0.0288(7) -0.0532(5) 0.0545(8) 0.118(5) Uani d
S15 -0.0924(11) 0.0137(5) -0.3534(8) 0.165(7) Uani d
S16 -0.0465(9) -0.1505(5) -0.2900(9) 0.145(6) Uani d
S17 0.0416(9) 0.1314(6) 0.1861(8) 0.139(6) Uani d
S18 0.074(2) -0.0322(12) 0.235(2) 0.197(14) Uani d
C11 -0.020(3) -0.009(2) -0.104(2) 0.099(4) Uiso d
C12 -0.003(3) 0.000(2) -0.023(2) 0.0988 Uiso d
C13 -0.053(3) -0.021(2) -0.254(2) 0.0988 Uiso d
C14 -0.041(2) -0.081(2) -0.236(2) 0.0988 Uiso d
C15 0.026(3) 0.065(3) 0.117(3) 0.0988 Uiso d
C16 0.045(3) 0.000(3) 0.136(2) 0.0988 Uiso d
C17 -0.047(2) -0.054(2) -0.399(2) 0.0988 Uiso d
C18 -0.097(2) -0.119(2) -0.385(2) 0.0988 Uiso d
C19 0.077(4) 0.102(4) 0.281(4) 0.18(2) Uiso d
C20 0.109(4) 0.032(4) 0.296(4) 0.1842 Uiso d

loop_
_geom_angle_atom_site_label_1
_geom_angle_atom_site_label_2
_geom_angle_atom_site_label_3
_geom_angle
_geom_angle_site_symmetry_1
_geom_angle_site_symmetry_2
_geom_angle_site_symmetry_3
C31 Au1 C51 179.0(4) . . .
C31 Au1 C41 89.3(4) . . .
C31 Au1 C21 89.6(4) . . .
C51 Au1 C41 89.8(4) . . .
C51 Au1 C21 91.3(4) . . .
C41 Au1 C21 178.8(4) . . .
C26 C21 C22 116.1(9) . . .
C26 C21 Au1 122.1(9) . . .
C22 C21 Au1 121.8(9) . . .
C23 C22 C21 122.6(12) . . .
C23 C22 Cl22 117.0(10) . . .
C21 C22 Cl22 120.3(9) . . .
C22 C23 C24 119.3(12) . . .
C22 C23 Cl23 121.3(11) . . .
C24 C23 Cl23 119.4(11) . . .
C25 C24 C23 119.8(12) . . .
C25 C24 Cl24 120.1(12) . . .
C23 C24 Cl24 119.9(12) . . .
C24 C25 C26 119.3(11) . . .
C24 C25 Cl25 120.2(11) . . .
C26 C25 Cl25 120.5(10) . . .
C21 C26 C25 122.7(11) . . .
C21 C26 Cl26 120.3(9) . . .
C25 C26 Cl26 116.9(9) . . .
C36 C31 C32 114.5(10) . . .
C36 C31 Au1 123.1(8) . . .
C32 C31 Au1 122.4(7) . . .
C33 C32 C31 122.6(10) . . .
C33 C32 Cl32 118.2(8) . . .
C31 C32 Cl32 119.2(8) . . .
C32 C33 C34 120.6(10) . . .
C32 C33 Cl33 120.6(8) . . .
C34 C33 Cl33 118.9(8) . . .
C33 C34 C35 119.7(10) . . .
C33 C34 Cl34 120.8(9) . . .
C35 C34 Cl34 119.5(9) . . .
C34 C35 C36 118.4(10) . . .
C34 C35 Cl35 120.2(9) . . .
C36 C35 Cl35 121.3(9) . . .
C35 C36 C31 124.1(10) . . .
C35 C36 Cl36 117.0(8) . . .
C31 C36 Cl36 118.8(9) . . .
C42 C41 C46 113.3(10) . . .
C42 C41 Au1 124.6(8) . . .
C46 C41 Au1 122.1(8) . . .
C41 C42 C43 124.4(12) . . .
C41 C42 Cl42 119.9(10) . . .
C43 C42 Cl42 115.7(11) . . .
C44 C43 C42 119.3(14) . . .
C44 C43 Cl43 119.0(13) . . .
C42 C43 Cl43 121.5(12) . . .
C45 C44 C43 118.7(15) . . .
C45 C44 Cl44 120.3(14) . . .
C43 C44 Cl44 121.0(14) . . .
C44 C45 C46 119.9(14) . . .
C44 C45 Cl45 119.2(12) . . .
C46 C45 Cl45 121.0(13) . . .
C45 C46 C41 124.3(13) . . .
C45 C46 Cl46 116.1(11) . . .
C41 C46 Cl46 119.6(9) . . .
C56 C51 C52 117.2(9) . . .
C56 C51 Au1 121.5(8) . . .
C52 C51 Au1 121.2(7) . . .
C51 C52 C53 122.1(10) . . .
C51 C52 Cl52 121.7(8) . . .
C53 C52 Cl52 116.2(8) . . .
C52 C53 C54 120.8(11) . . .
C52 C53 Cl53 122.6(9) . . .
C54 C53 Cl53 116.5(10) . . .
C55 C54 C53 118.2(11) . . .
C55 C54 Cl54 119.8(9) . . .
C53 C54 Cl54 121.9(9) . . .
C54 C55 C56 119.8(10) . . .
C54 C55 Cl55 120.7(9) . . .
C56 C55 Cl55 119.4(8) . . .
C51 C56 C55 121.8(9) . . .
C51 C56 Cl56 121.0(8) . . .
C55 C56 Cl56 117.2(8) . . .
C1 S1 C2 96.0(6) . . .
C1 S2 C3 96.4(7) . . .
C2 S3 C4 98.1(8) . . .
C5 S4 C3 106.1(9) . . .
C1 C1 S2 122.1(13) 3_655 . .
C1 C1 S1 122.9(13) 3_655 . .
S2 C1 S1 114.9(8) . . .
C3 C2 S3 123.5(12) . . .
C3 C2 S1 116.5(12) . . .
S3 C2 S1 119.9(7) . . .
C2 C3 S4 126.2(13) . . .
C2 C3 S2 115.9(12) . . .
S4 C3 S2 117.9(8) . . .
C5 C4 S3 117.6(15) . . .
C4 C5 S4 121(2) . . .
C11 S11 C13 93(2) . . .
C14 S12 C11 97(2) . . .
C15 S13 C12 97(2) . . .
C12 S14 C16 101(2) . . .
C17 S15 C13 91(2) . . .
C14 S16 C18 99(2) . . .
C19 S17 C15 109(3) . . .
C20 S18 C16 106(3) . . .
C12 C11 S11 133(4) . . .
C12 C11 S12 114(4) . . .
S11 C11 S12 112(2) . . .
C11 C12 S14 131(4) . . .
C11 C12 S13 119(4) . . .
S14 C12 S13 110(2) . . .
C14 C13 S11 125(4) . . .
C14 C13 S15 128(3) . . .
S11 C13 S15 106(3) . . .
C13 C14 S16 134(4) . . .
C13 C14 S12 113(3) . . .
S16 C14 S12 114(3) . . .
C16 C15 S13 118(4) . . .
C16 C15 S17 125(4) . . .
S13 C15 S17 116(3) . . .
C15 C16 S14 115(3) . . .
C15 C16 S18 126(4) . . .
S14 C16 S18 119(3) . . .
C18 C17 S15 111(2) . . .
C17 C18 S16 109(2) . . .
C20 C19 S17 121(5) . . .
C19 C20 S18 126(5) . . .

loop_
_geom_bond_atom_site_label_1
_geom_bond_atom_site_label_2
_geom_bond_distance
_geom_bond_site_symmetry_1
_geom_bond_site_symmetry_2
Au1 C31 2.101(10) . .
Au1 C51 2.103(10) . .
Au1 C41 2.104(9) . .
Au1 C21 2.126(9) . .
Cl22 C22 1.728(12) . .
Cl23 C23 1.723(14) . .
Cl24 C24 1.732(13) . .
Cl25 C25 1.730(12) . .
Cl26 C26 1.730(11) . .
Cl32 C32 1.730(10) . .
Cl33 C33 1.742(11) . .
Cl34 C34 1.723(11) . .
Cl35 C35 1.710(11) . .
Cl36 C36 1.746(11) . .
Cl42 C42 1.731(12) . .
Cl43 C43 1.73(2) . .
Cl44 C44 1.72(2) . .
Cl45 C45 1.754(14) . .
Cl46 C46 1.751(13) . .
Cl52 C52 1.719(10) . .
Cl53 C53 1.729(12) . .
Cl54 C54 1.704(11) . .
Cl55 C55 1.718(11) . .
Cl56 C56 1.728(10) . .
C21 C26 1.391(15) . .
C21 C22 1.392(14) . .
C22 C23 1.39(2) . .
C23 C24 1.39(2) . .
C24 C25 1.38(2) . .
C25 C26 1.39(2) . .
C31 C36 1.395(14) . .
C31 C32 1.406(14) . .
C32 C33 1.376(14) . .
C33 C34 1.378(15) . .
C34 C35 1.381(15) . .
C35 C36 1.393(15) . .
C41 C42 1.36(2) . .
C41 C46 1.40(2) . .
C42 C43 1.42(2) . .
C43 C44 1.37(2) . .
C44 C45 1.37(2) . .
C45 C46 1.39(2) . .
C51 C56 1.384(13) . .
C51 C52 1.386(14) . .
C52 C53 1.39(2) . .
C53 C54 1.41(2) . .
C54 C55 1.376(15) . .
C55 C56 1.433(14) . .
S1 C1 1.717(13) . .
S1 C2 1.731(14) . .
S2 C1 1.704(13) . .
S2 C3 1.73(2) . .
S3 C2 1.723(14) . .
S3 C4 1.82(2) . .
S4 C5 1.69(2) . .
S4 C3 1.72(2) . .
C1 C1 1.38(3) . 3_655
C2 C3 1.35(2) . .
C4 C5 1.45(3) . .
S11 C11 1.71(4) . .
S11 C13 1.73(5) . .
S12 C14 1.70(4) . .
S12 C11 1.78(5) . .
S13 C15 1.69(5) . .
S13 C12 1.85(5) . .
S14 C12 1.69(4) . .
S14 C16 1.72(4) . .
S15 C17 1.77(3) . .
S15 C13 1.79(4) . .
S16 C14 1.67(4) . .
S16 C18 1.73(4) . .
S17 C19 1.68(7) . .
S17 C15 1.76(5) . .
S18 C20 1.68(7) . .
S18 C16 1.74(4) . .
C11 C12 1.33(4) . .
C13 C14 1.25(5) . .
C15 C16 1.38(6) . .
C17 C18 1.54(4) . .
C19 C20 1.49(8) . .
